data_7700644
loop_
_publ_author_name
'Long, J\'er\^ome'
'Skvortsov, Grigorii G.'
'Cherkasov, Anton V.'
'Lyssenko, Konstantin A.'
'Poddel'sky, Andrei I.'
'Guari, Yannick'
'Larionova, Joulia'
'Trifonov, Alexander A.'

_publ_section_title
;
 Synthesis, structure and magnetic properties of a series of Ln(iii)
 complexes with radical-anionic iminopyridine ligands: effect of
 lanthanide ions on the slow relaxation of the magnetization.
;
_journal_issue 32
_journal_name_full 'Dalton transactions (Cambridge, England : 2003)'
_journal_page_first 12018
_journal_page_last 12022
_journal_paper_doi 10.1039/c9dt00738e
_journal_volume 48
_journal_year 2019
_chemical_formula_moiety 'C54 H66 Dy N6, 0.5(C7 H8)'
_chemical_formula_sum 'C57.5 H70 Dy N6'
_chemical_formula_weight 1007.69
_space_group_crystal_system trigonal
_space_group_IT_number 148
_space_group_name_Hall '-R 3'
_space_group_name_H-M_alt 'R -3 :H'
_symmetry_space_group_name_Hall '-R 3'
_symmetry_space_group_name_H-M 'R -3 :H'
_atom_sites_solution_hydrogens geom
_atom_sites_solution_primary dual
_atom_sites_solution_secondary difmap
_audit_creation_method SHELXL-2017/1
_audit_update_record
;
2018-12-06 deposited with the CCDC.    2019-07-25 downloaded from the CCDC.
;
_cell_angle_alpha 90
_cell_angle_beta 90
_cell_angle_gamma 120
_cell_formula_units_Z 6
_cell_length_a 18.6116(5)
_cell_length_b 18.6116(5)
_cell_length_c 25.2890(7)
_cell_measurement_reflns_used 9976
_cell_measurement_temperature 100(2)
_cell_measurement_theta_max 30.05
_cell_measurement_theta_min 2.65
_cell_volume 7586.3(4)
_computing_cell_refinement 'Saint 8.37a'
_computing_data_collection APEX3
_computing_data_reduction 'Saint 8.37a'
_computing_structure_refinement 'SHELXL 2017/1'
_computing_structure_solution 'SHELXT 2014/5'
_diffrn_ambient_temperature 100(2)
_diffrn_measured_fraction_theta_full 0.998
_diffrn_measured_fraction_theta_max 0.995
_diffrn_measurement_device_type 'Bruker D8 Quest (CMOS)'
_diffrn_measurement_method '\w scans'
_diffrn_radiation_type MoK\a
_diffrn_radiation_wavelength 0.71073
_diffrn_reflns_av_R_equivalents 0.0303
_diffrn_reflns_av_unetI/netI 0.0176
_diffrn_reflns_Laue_measured_fraction_full 0.998
_diffrn_reflns_Laue_measured_fraction_max 0.995
_diffrn_reflns_limit_h_max 26
_diffrn_reflns_limit_h_min -26
_diffrn_reflns_limit_k_max 26
_diffrn_reflns_limit_k_min -26
_diffrn_reflns_limit_l_max 35
_diffrn_reflns_limit_l_min -35
_diffrn_reflns_number 36732
_diffrn_reflns_point_group_measured_fraction_full 0.998
_diffrn_reflns_point_group_measured_fraction_max 0.995
_diffrn_reflns_theta_full 25.242
_diffrn_reflns_theta_max 30.138
_diffrn_reflns_theta_min 2.416
_diffrn_source 'microfocus tube'
_exptl_absorpt_coefficient_mu 1.520
_exptl_absorpt_correction_T_max 0.850
_exptl_absorpt_correction_T_min 0.750
_exptl_absorpt_correction_type multi-scan
_exptl_absorpt_process_details SADABS
_exptl_crystal_colour red
_exptl_crystal_density_diffrn 1.323
_exptl_crystal_description prism
_exptl_crystal_F_000 3138
_exptl_crystal_size_max 0.180
_exptl_crystal_size_mid 0.150
_exptl_crystal_size_min 0.100
_refine_diff_density_max 1.055
_refine_diff_density_min -1.629
_refine_diff_density_rms 0.067
_refine_ls_extinction_method none
_refine_ls_goodness_of_fit_ref 1.051
_refine_ls_hydrogen_treatment constr
_refine_ls_matrix_type full
_refine_ls_number_parameters 283
_refine_ls_number_reflns 4968
_refine_ls_number_restraints 189
_refine_ls_restrained_S_all 1.048
_refine_ls_R_factor_all 0.0352
_refine_ls_R_factor_gt 0.0269
_refine_ls_shift/su_max 0.000
_refine_ls_shift/su_mean 0.000
_refine_ls_structure_factor_coef Fsqd
_refine_ls_weighting_details 'w=1/[\s^2^(Fo^2^)+(0.0251P)^2^+18.5528P] where P=(Fo^2^+2Fc^2^)/3'
_refine_ls_weighting_scheme calc
_refine_ls_wR_factor_gt 0.0602
_refine_ls_wR_factor_ref 0.0643
_reflns_Friedel_coverage 0.000
_reflns_number_gt 4325
_reflns_number_total 4968
_reflns_threshold_expression 'I > 2\s(I)'
_cod_data_source_file c9dt00738e2.cif
_cod_data_source_block dyimmepy
_cod_depositor_comments 'Adding full bibliography for 7700641--7700645.cif.'
_cod_original_cell_volume 7586.3(5)
_cod_original_formula_sum 'C57.50 H70 Dy N6'
_cod_database_code 7700644
_shelx_shelxl_version_number 2017/1
_shelx_space_group_comment
;
The symmetry employed for this shelxl refinement is uniquely defined
by the following loop, which should always be used as a source of
symmetry information in preference to the above space-group names.
They are only intended as comments.
;
_shelx_estimated_absorpt_t_min 0.771
_shelx_estimated_absorpt_t_max 0.863

loop_
_space_group_symop_operation_xyz
'x, y, z'
'-y, x-y, z'
'-x+y, -x, z'
'x+2/3, y+1/3, z+1/3'
'-y+2/3, x-y+1/3, z+1/3'
'-x+y+2/3, -x+1/3, z+1/3'
'x+1/3, y+2/3, z+2/3'
'-y+1/3, x-y+2/3, z+2/3'
'-x+y+1/3, -x+2/3, z+2/3'
'-x, -y, -z'
'y, -x+y, -z'
'x-y, x, -z'
'-x+2/3, -y+1/3, -z+1/3'
'y+2/3, -x+y+1/3, -z+1/3'
'x-y+2/3, x+1/3, -z+1/3'
'-x+1/3, -y+2/3, -z+2/3'
'y+1/3, -x+y+2/3, -z+2/3'
'x-y+1/3, x+2/3, -z+2/3'

loop_
_atom_site_label
_atom_site_type_symbol
_atom_site_fract_x
_atom_site_fract_y
_atom_site_fract_z
_atom_site_U_iso_or_equiv
_atom_site_adp_type
_atom_site_occupancy
_atom_site_site_symmetry_order
_atom_site_calc_flag
_atom_site_refinement_flags_posn
_atom_site_refinement_flags_adp
_atom_site_refinement_flags_occupancy
_atom_site_disorder_assembly
_atom_site_disorder_group
Dy1 Dy 0.333333 0.666667 0.33089(2) 0.03443(6) Uani 1 3 d S T P . .
N1 N 0.47160(9) 0.70909(9) 0.35901(8) 0.0400(4) Uani 1 1 d . . . . .
N2 N 0.43357(9) 0.77023(9) 0.27121(8) 0.0371(4) Uani 1 1 d . . . . .
C1 C 0.49966(11) 0.67780(12) 0.40133(12) 0.0471(6) Uani 1 1 d . . . . .
C2 C 0.52079(13) 0.61609(13) 0.39092(13) 0.0578(8) Uani 1 1 d . . . . .
C3 C 0.54748(16) 0.58778(17) 0.43394(19) 0.0792(12) Uani 1 1 d . . . . .
H3A H 0.561222 0.545659 0.428074 0.095 Uiso 1 1 calc R U . . .
C4 C 0.55447(19) 0.6184(2) 0.4838(2) 0.0900(14) Uani 1 1 d . . . . .
H4A H 0.572815 0.597708 0.511969 0.108 Uiso 1 1 calc R U . . .
C5 C 0.53490(18) 0.6791(2) 0.49316(16) 0.0774(10) Uani 1 1 d . . . . .
H5A H 0.540052 0.700442 0.527924 0.093 Uiso 1 1 calc R U . . .
C6 C 0.50752(15) 0.70997(17) 0.45240(13) 0.0602(7) Uani 1 1 d . . . . .
C7 C 0.51623(14) 0.58215(13) 0.33609(15) 0.0640(8) Uani 1 1 d D . . . .
H7A H 0.485389 0.603914 0.315389 0.096 Uiso 0.58(3) 1 calc R U P A 1
H7B H 0.488760 0.600374 0.309556 0.096 Uiso 0.42(3) 1 calc R U P A 2
C8 C 0.6005(4) 0.6166(7) 0.3055(6) 0.066(3) Uani 0.58(3) 1 d D U P A 1
H8A H 0.630478 0.677342 0.306593 0.099 Uiso 0.58(3) 1 calc R U P A 1
H8B H 0.589355 0.597923 0.268629 0.099 Uiso 0.58(3) 1 calc R U P A 1
H8C H 0.634218 0.595926 0.322144 0.099 Uiso 0.58(3) 1 calc R U P A 1
C9 C 0.4675(4) 0.4869(3) 0.3244(7) 0.054(2) Uani 0.58(3) 1 d D U P A 1
H9A H 0.493670 0.459974 0.343254 0.081 Uiso 0.58(3) 1 calc R U P A 1
H9B H 0.468429 0.477744 0.286285 0.081 Uiso 0.58(3) 1 calc R U P A 1
H9C H 0.409973 0.463392 0.336251 0.081 Uiso 0.58(3) 1 calc R U P A 1
C8* C 0.6063(5) 0.6093(9) 0.3230(8) 0.056(3) Uani 0.42(3) 1 d D U P A 2
H8*1 H 0.638515 0.669917 0.320411 0.084 Uiso 0.42(3) 1 calc R U P A 2
H8*2 H 0.608784 0.584762 0.289274 0.084 Uiso 0.42(3) 1 calc R U P A 2
H8*3 H 0.629603 0.590629 0.351059 0.084 Uiso 0.42(3) 1 calc R U P A 2
C9* C 0.4674(7) 0.4874(4) 0.3480(7) 0.048(2) Uani 0.42(3) 1 d D U P A 2
H9*1 H 0.499845 0.473405 0.372052 0.073 Uiso 0.42(3) 1 calc R U P A 2
H9*2 H 0.457346 0.456405 0.314946 0.073 Uiso 0.42(3) 1 calc R U P A 2
H9*3 H 0.414199 0.472880 0.364587 0.073 Uiso 0.42(3) 1 calc R U P A 2
C10 C 0.49053(19) 0.7802(2) 0.46297(14) 0.0736(9) Uani 1 1 d D . . . .
H10A H 0.441520 0.769838 0.441067 0.110 Uiso 0.899(15) 1 calc R U P B 1
H10B H 0.458912 0.784958 0.432495 0.110 Uiso 0.101(15) 1 calc R U P B 2
C11 C 0.5647(3) 0.8628(2) 0.4443(3) 0.0916(18) Uani 0.899(15) 1 d D U P B 1
H11A H 0.614451 0.873589 0.464014 0.137 Uiso 0.899(15) 1 calc R U P B 1
H11B H 0.552974 0.907890 0.450669 0.137 Uiso 0.899(15) 1 calc R U P B 1
H11C H 0.573771 0.859448 0.406469 0.137 Uiso 0.899(15) 1 calc R U P B 1
C12 C 0.4701(5) 0.7884(6) 0.52075(19) 0.111(2) Uani 0.899(15) 1 d D U P B 1
H12A H 0.426016 0.734530 0.533486 0.166 Uiso 0.899(15) 1 calc R U P B 1
H12B H 0.451568 0.829174 0.523037 0.166 Uiso 0.899(15) 1 calc R U P B 1
H12C H 0.519819 0.806769 0.542570 0.166 Uiso 0.899(15) 1 calc R U P B 1
C11* C 0.5691(18) 0.8649(17) 0.4722(17) 0.079(11) Uani 0.101(15) 1 d D U P B 2
H11D H 0.578481 0.875133 0.510290 0.118 Uiso 0.101(15) 1 calc R U P B 2
H11E H 0.561820 0.908768 0.456087 0.118 Uiso 0.101(15) 1 calc R U P B 2
H11F H 0.616950 0.864820 0.456155 0.118 Uiso 0.101(15) 1 calc R U P B 2
C12* C 0.436(2) 0.757(2) 0.5136(12) 0.079(9) Uani 0.101(15) 1 d D U P B 2
H12D H 0.419960 0.799449 0.519875 0.119 Uiso 0.101(15) 1 calc R U P B 2
H12E H 0.467593 0.755287 0.543957 0.119 Uiso 0.101(15) 1 calc R U P B 2
H12F H 0.386077 0.703091 0.508822 0.119 Uiso 0.101(15) 1 calc R U P B 2
C13 C 0.53194(11) 0.76283(11) 0.32702(10) 0.0417(5) Uani 1 1 d . . . . .
H13A H 0.587666 0.777465 0.334448 0.050 Uiso 1 1 calc R U . . .
C14 C 0.51586(11) 0.79808(11) 0.28320(10) 0.0393(5) Uani 1 1 d . . . . .
C15 C 0.58005(12) 0.86138(12) 0.25243(11) 0.0473(6) Uani 1 1 d . . . . .
H15A H 0.636398 0.879307 0.260453 0.057 Uiso 1 1 calc R U . . .
C16 C 0.56136(14) 0.89640(13) 0.21164(12) 0.0519(6) Uani 1 1 d . . . . .
H16A H 0.604250 0.939466 0.191378 0.062 Uiso 1 1 calc R U . . .
C17 C 0.47736(14) 0.86802(13) 0.19969(11) 0.0482(6) Uani 1 1 d . . . . .
H17A H 0.462642 0.891574 0.171309 0.058 Uiso 1 1 calc R U . . .
C18 C 0.41754(12) 0.80586(12) 0.22982(10) 0.0428(5) Uani 1 1 d . . . . .
H18A H 0.361145 0.786552 0.221075 0.051 Uiso 1 1 calc R U . . .
C1S C 0.2688(13) 0.6250(12) 0.6676(9) 0.141(11) Uani 0.1667 1 d DG U P C -1
C2S C 0.3476(14) 0.6477(14) 0.6862(9) 0.155(11) Uani 0.1667 1 d DG U P C -1
H2SA H 0.357539 0.607630 0.702760 0.187 Uiso 0.1667 1 calc R U P C -1
C3S C 0.4120(14) 0.7290(16) 0.6806(11) 0.125(9) Uani 0.1667 1 d G U P C -1
H3SA H 0.465852 0.744520 0.693339 0.150 Uiso 0.1667 1 calc R U P C -1
C4S C 0.3975(18) 0.7877(11) 0.6564(10) 0.166(11) Uani 0.1667 1 d G U P C -1
H4SA H 0.441476 0.843237 0.652616 0.200 Uiso 0.1667 1 calc R U P C -1
C5S C 0.319(2) 0.7650(13) 0.6378(9) 0.126(8) Uani 0.1667 1 d G U P C -1
H5SA H 0.308788 0.805066 0.621313 0.152 Uiso 0.1667 1 calc R U P C -1
C6S C 0.2543(16) 0.6837(15) 0.6434(9) 0.156(10) Uani 0.1667 1 d DG U P C -1
H6SA H 0.200474 0.668177 0.630734 0.187 Uiso 0.1667 1 calc R U P C -1
C7S C 0.1988(17) 0.5363(14) 0.6739(14) 0.161(12) Uani 0.1667 1 d D U P C -1
H7SA H 0.147782 0.530802 0.658774 0.242 Uiso 0.1667 1 calc R U P C -1
H7SB H 0.213106 0.498879 0.655335 0.242 Uiso 0.1667 1 calc R U P C -1
H7SC H 0.190229 0.521806 0.711481 0.242 Uiso 0.1667 1 calc R U P C -1

loop_
_atom_site_aniso_label
_atom_site_aniso_U_11
_atom_site_aniso_U_22
_atom_site_aniso_U_33
_atom_site_aniso_U_23
_atom_site_aniso_U_13
_atom_site_aniso_U_12
Dy1 0.01404(5) 0.01404(5) 0.07520(13) 0.000 0.000 0.00702(3)
N1 0.0180(6) 0.0186(7) 0.0818(14) 0.0060(7) -0.0041(7) 0.0079(5)
N2 0.0192(6) 0.0157(6) 0.0755(13) 0.0022(7) -0.0023(7) 0.0080(5)
C1 0.0183(8) 0.0253(9) 0.0926(19) 0.0162(10) -0.0033(9) 0.0071(7)
C2 0.0225(9) 0.0224(9) 0.124(2) 0.0185(12) -0.0040(11) 0.0082(7)
C3 0.0350(12) 0.0370(13) 0.161(4) 0.0408(18) -0.0081(17) 0.0146(10)
C4 0.0455(16) 0.071(2) 0.142(4) 0.055(2) -0.0119(19) 0.0204(15)
C5 0.0460(15) 0.080(2) 0.099(3) 0.0265(19) -0.0093(15) 0.0266(15)
C6 0.0321(11) 0.0511(14) 0.095(2) 0.0116(14) -0.0100(12) 0.0193(10)
C7 0.0298(10) 0.0273(10) 0.138(3) 0.0012(13) -0.0074(13) 0.0170(8)
C8 0.037(3) 0.043(3) 0.121(8) 0.005(4) -0.007(3) 0.023(2)
C9 0.035(2) 0.029(2) 0.098(7) -0.003(3) -0.015(3) 0.0156(17)
C8* 0.035(3) 0.047(4) 0.092(8) 0.004(4) -0.007(4) 0.025(3)
C9* 0.048(4) 0.029(3) 0.067(7) -0.011(3) -0.016(4) 0.018(2)
C10 0.0594(17) 0.079(2) 0.098(2) -0.0209(18) -0.0313(16) 0.0462(16)
C11 0.098(3) 0.056(2) 0.132(5) -0.032(2) -0.041(3) 0.047(2)
C12 0.094(4) 0.148(6) 0.113(4) -0.049(3) -0.039(3) 0.078(4)
C11* 0.092(14) 0.072(12) 0.047(16) -0.010(12) 0.010(12) 0.022(9)
C12* 0.072(16) 0.067(16) 0.112(15) 0.009(13) -0.011(12) 0.045(12)
C13 0.0170(7) 0.0194(8) 0.0851(17) 0.0040(9) -0.0056(9) 0.0064(6)
C14 0.0187(7) 0.0157(7) 0.0791(16) 0.0030(8) -0.0026(8) 0.0053(6)
C15 0.0206(8) 0.0239(9) 0.0857(18) 0.0062(10) -0.0017(9) 0.0025(7)
C16 0.0319(10) 0.0252(9) 0.0854(19) 0.0107(10) 0.0017(11) 0.0044(8)
C17 0.0361(11) 0.0273(9) 0.0787(17) 0.0078(10) -0.0036(11) 0.0139(8)
C18 0.0266(9) 0.0225(8) 0.0801(17) 0.0025(9) -0.0049(9) 0.0127(7)
C1S 0.143(12) 0.152(13) 0.121(15) 0.009(9) 0.003(9) 0.068(8)
C2S 0.148(12) 0.158(12) 0.174(15) -0.009(9) 0.004(9) 0.087(8)
C3S 0.125(11) 0.137(11) 0.133(13) -0.029(8) 0.021(8) 0.079(8)
C4S 0.163(13) 0.160(13) 0.178(15) -0.002(9) -0.003(9) 0.082(9)
C5S 0.140(11) 0.120(10) 0.130(12) -0.025(8) 0.013(8) 0.073(8)
C6S 0.158(13) 0.146(11) 0.162(15) 0.004(9) 0.001(9) 0.074(8)
C7S 0.156(16) 0.143(14) 0.21(2) 0.001(15) -0.013(16) 0.095(11)

loop_
_atom_type_symbol
_atom_type_description
_atom_type_scat_dispersion_real
_atom_type_scat_dispersion_imag
_atom_type_scat_source
C C 0.0033 0.0016 'International Tables Vol C Tables 4.2.6.8 and 6.1.1.4'
H H 0.0000 0.0000 'International Tables Vol C Tables 4.2.6.8 and 6.1.1.4'
N N 0.0061 0.0033 'International Tables Vol C Tables 4.2.6.8 and 6.1.1.4'
Dy Dy -0.1892 4.4098 'International Tables Vol C Tables 4.2.6.8 and 6.1.1.4'

loop_
_geom_angle_atom_site_label_1
_geom_angle_atom_site_label_2
_geom_angle_atom_site_label_3
_geom_angle
_geom_angle_site_symmetry_1
_geom_angle_site_symmetry_3
N1 Dy1 N1 111.56(5) 3_565 .
N1 Dy1 N1 111.55(5) 3_565 2_665
N1 Dy1 N1 111.55(5) . 2_665
N1 Dy1 N2 90.10(6) 3_565 2_665
N1 Dy1 N2 154.70(6) . 2_665
N1 Dy1 N2 69.48(6) 2_665 2_665
N1 Dy1 N2 69.48(6) 3_565 3_565
N1 Dy1 N2 90.10(6) . 3_565
N1 Dy1 N2 154.70(6) 2_665 3_565
N2 Dy1 N2 85.34(6) 2_665 3_565
N1 Dy1 N2 154.70(6) 3_565 .
N1 Dy1 N2 69.48(6) . .
N1 Dy1 N2 90.11(6) 2_665 .
N2 Dy1 N2 85.34(6) 2_665 .
N2 Dy1 N2 85.33(6) 3_565 .
C13 N1 C1 114.45(16) . .
C13 N1 Dy1 115.42(14) . .
C1 N1 Dy1 129.59(12) . .
C18 N2 C14 117.47(17) . .
C18 N2 Dy1 127.02(12) . .
C14 N2 Dy1 115.41(14) . .
C6 C1 C2 120.5(2) . .
C6 C1 N1 119.7(2) . .
C2 C1 N1 119.8(3) . .
C3 C2 C1 117.1(3) . .
C3 C2 C7 120.8(3) . .
C1 C2 C7 122.1(2) . .
C4 C3 C2 122.6(3) . .
C4 C3 H3A 118.7 . .
C2 C3 H3A 118.7 . .
C3 C4 C5 119.7(3) . .
C3 C4 H4A 120.2 . .
C5 C4 H4A 120.2 . .
C4 C5 C6 121.0(4) . .
C4 C5 H5A 119.5 . .
C6 C5 H5A 119.5 . .
C5 C6 C1 119.1(3) . .
C5 C6 C10 120.2(3) . .
C1 C6 C10 120.6(2) . .
C2 C7 C8* 103.7(8) . .
C2 C7 C9* 100.1(7) . .
C8* C7 C9* 109.9(6) . .
C2 C7 C9 121.9(7) . .
C2 C7 C8 116.5(6) . .
C9 C7 C8 105.3(6) . .
C2 C7 H7A 103.6 . .
C9 C7 H7A 103.6 . .
C8 C7 H7A 103.6 . .
C2 C7 H7B 114.0 . .
C8* C7 H7B 114.0 . .
C9* C7 H7B 114.0 . .
C7 C8 H8A 109.5 . .
C7 C8 H8B 109.5 . .
H8A C8 H8B 109.5 . .
C7 C8 H8C 109.5 . .
H8A C8 H8C 109.5 . .
H8B C8 H8C 109.5 . .
C7 C9 H9A 109.5 . .
C7 C9 H9B 109.5 . .
H9A C9 H9B 109.5 . .
C7 C9 H9C 109.5 . .
H9A C9 H9C 109.5 . .
H9B C9 H9C 109.5 . .
C7 C8* H8*1 109.5 . .
C7 C8* H8*2 109.5 . .
H8*1 C8* H8*2 109.5 . .
C7 C8* H8*3 109.5 . .
H8*1 C8* H8*3 109.5 . .
H8*2 C8* H8*3 109.5 . .
C7 C9* H9*1 109.5 . .
C7 C9* H9*2 109.5 . .
H9*1 C9* H9*2 109.5 . .
C7 C9* H9*3 109.5 . .
H9*1 C9* H9*3 109.5 . .
H9*2 C9* H9*3 109.5 . .
C6 C10 C12 115.0(4) . .
C6 C10 C11 109.8(3) . .
C12 C10 C11 109.6(4) . .
C6 C10 C11* 114.2(19) . .
C6 C10 C12* 107.4(15) . .
C11* C10 C12* 108.1(10) . .
C6 C10 H10A 107.4 . .
C12 C10 H10A 107.4 . .
C11 C10 H10A 107.4 . .
C6 C10 H10B 109.0 . .
C11* C10 H10B 109.0 . .
C12* C10 H10B 109.0 . .
C10 C11 H11A 109.5 . .
C10 C11 H11B 109.5 . .
H11A C11 H11B 109.5 . .
C10 C11 H11C 109.5 . .
H11A C11 H11C 109.5 . .
H11B C11 H11C 109.5 . .
C10 C12 H12A 109.5 . .
C10 C12 H12B 109.5 . .
H12A C12 H12B 109.5 . .
C10 C12 H12C 109.5 . .
H12A C12 H12C 109.5 . .
H12B C12 H12C 109.5 . .
C10 C11* H11D 109.5 . .
C10 C11* H11E 109.5 . .
H11D C11* H11E 109.5 . .
C10 C11* H11F 109.5 . .
H11D C11* H11F 109.5 . .
H11E C11* H11F 109.5 . .
C10 C12* H12D 109.5 . .
C10 C12* H12E 109.5 . .
H12D C12* H12E 109.5 . .
C10 C12* H12F 109.5 . .
H12D C12* H12F 109.5 . .
H12E C12* H12F 109.5 . .
N1 C13 C14 122.30(17) . .
N1 C13 H13A 118.8 . .
C14 C13 H13A 118.8 . .
N2 C14 C13 117.13(18) . .
N2 C14 C15 120.4(2) . .
C13 C14 C15 122.48(18) . .
C16 C15 C14 120.32(19) . .
C16 C15 H15A 119.8 . .
C14 C15 H15A 119.8 . .
C15 C16 C17 119.1(2) . .
C15 C16 H16A 120.5 . .
C17 C16 H16A 120.5 . .
C18 C17 C16 118.6(2) . .
C18 C17 H17A 120.7 . .
C16 C17 H17A 120.7 . .
N2 C18 C17 124.13(19) . .
N2 C18 H18A 117.9 . .
C17 C18 H18A 117.9 . .
C2S C1S C6S 120.0 . .
C2S C1S C7S 119.8(4) . .
C6S C1S C7S 120.2(4) . .
C1S C2S C3S 120.0 . .
C1S C2S H2SA 120.0 . .
C3S C2S H2SA 120.0 . .
C2S C3S C4S 120.0 . .
C2S C3S H3SA 120.0 . .
C4S C3S H3SA 120.0 . .
C5S C4S C3S 120.0 . .
C5S C4S H4SA 120.0 . .
C3S C4S H4SA 120.0 . .
C6S C5S C4S 120.0 . .
C6S C5S H5SA 120.0 . .
C4S C5S H5SA 120.0 . .
C5S C6S C1S 120.0 . .
C5S C6S H6SA 120.0 . .
C1S C6S H6SA 120.0 . .
C1S C7S H7SA 109.5 . .
C1S C7S H7SB 109.5 . .
H7SA C7S H7SB 109.5 . .
C1S C7S H7SC 109.5 . .
H7SA C7S H7SC 109.5 . .
H7SB C7S H7SC 109.5 . .

loop_
_geom_bond_atom_site_label_1
_geom_bond_atom_site_label_2
_geom_bond_distance
_geom_bond_site_symmetry_2
Dy1 N1 2.3915(15) 3_565
Dy1 N1 2.3915(15) .
Dy1 N1 2.3916(15) 2_665
Dy1 N2 2.4243(17) 2_665
Dy1 N2 2.4243(17) 3_565
Dy1 N2 2.4244(17) .
N1 C13 1.339(3) .
N1 C1 1.436(3) .
N2 C18 1.350(3) .
N2 C14 1.383(2) .
C1 C6 1.400(4) .
C1 C2 1.412(3) .
C2 C3 1.404(4) .
C2 C7 1.508(5) .
C3 C4 1.363(6) .
C3 H3A 0.9500 .
C4 C5 1.369(6) .
C4 H4A 0.9500 .
C5 C6 1.395(4) .
C5 H5A 0.9500 .
C6 C10 1.515(4) .
C7 C8* 1.526(8) .
C7 C9* 1.556(7) .
C7 C9 1.563(6) .
C7 C8 1.570(7) .
C7 H7A 1.0000 .
C7 H7B 1.0000 .
C8 H8A 0.9800 .
C8 H8B 0.9800 .
C8 H8C 0.9800 .
C9 H9A 0.9800 .
C9 H9B 0.9800 .
C9 H9C 0.9800 .
C8* H8*1 0.9800 .
C8* H8*2 0.9800 .
C8* H8*3 0.9800 .
C9* H9*1 0.9800 .
C9* H9*2 0.9800 .
C9* H9*3 0.9800 .
C10 C12 1.536(5) .
C10 C11 1.538(5) .
C10 C11* 1.540(11) .
C10 C12* 1.555(11) .
C10 H10A 1.0000 .
C10 H10B 1.0000 .
C11 H11A 0.9800 .
C11 H11B 0.9800 .
C11 H11C 0.9800 .
C12 H12A 0.9800 .
C12 H12B 0.9800 .
C12 H12C 0.9800 .
C11* H11D 0.9800 .
C11* H11E 0.9800 .
C11* H11F 0.9800 .
C12* H12D 0.9800 .
C12* H12E 0.9800 .
C12* H12F 0.9800 .
C13 C14 1.394(3) .
C13 H13A 0.9500 .
C14 C15 1.419(3) .
C15 C16 1.355(3) .
C15 H15A 0.9500 .
C16 C17 1.410(3) .
C16 H16A 0.9500 .
C17 C18 1.368(3) .
C17 H17A 0.9500 .
C18 H18A 0.9500 .
C1S C2S 1.3900 .
C1S C6S 1.3900 .
C1S C7S 1.516(10) .
C2S C3S 1.3900 .
C2S H2SA 0.9500 .
C3S C4S 1.3900 .
C3S H3SA 0.9500 .
C4S C5S 1.3900 .
C4S H4SA 0.9500 .
C5S C6S 1.3900 .
C5S H5SA 0.9500 .
C6S H6SA 0.9500 .
C7S H7SA 0.9800 .
C7S H7SB 0.9800 .
C7S H7SC 0.9800 .
